data_4349497
loop_
_publ_author_name
'Rajendran, Natesan Mannangatti'
'Xi, Yanxia'
'Zhang, Wenjuan'
'Braunstein, Pierre'
'Liang, Tongling'
'Sun, Wen-Hua'

_publ_section_title
;
 Magnesium and aluminum complexes bearing bis(5,6,7-trihydro
 quinolyl)-fused benzodiazepines for \e-caprolactone polymerization
;
_journal_issue 10
_journal_name_full 'Inorganic Chemistry Frontiers'
_journal_page_first 1317
_journal_paper_doi 10.1039/C6QI00177G
_journal_volume 3
_journal_year 2016
_chemical_formula_moiety 'C30 H36 Al2 N4'
_chemical_formula_sum 'C30 H36 Al2 N4'
_chemical_formula_weight 506.59
_space_group_crystal_system monoclinic
_space_group_IT_number 15
_space_group_name_Hall '-C 2yc'
_space_group_name_H-M_alt 'C 1 2/c 1'
_atom_sites_solution_hydrogens geom
_atom_sites_solution_primary direct
_atom_sites_solution_secondary difmap
_audit_creation_date 2016-03-09
_audit_creation_method
;
Olex2 1.2
(compiled 2016.02.19 svn.r3266 for OlexSys, GUI svn.r5155)
;
_audit_update_record
;
2016-06-01 deposited with the CCDC.
2016-08-18 downloaded from the CCDC.
;
_cell_angle_alpha 90.00
_cell_angle_beta 101.07(3)
_cell_angle_gamma 90.00
_cell_formula_units_Z 8
_cell_length_a 34.710(7)
_cell_length_b 8.9100(18)
_cell_length_c 18.770(4)
_cell_measurement_reflns_used 9005
_cell_measurement_temperature 173.1500
_cell_measurement_theta_max 27.4850
_cell_measurement_theta_min 1.7774
_cell_volume 5697(2)
_computing_cell_refinement 'CrystalClear (Rigaku Inc., 2007)'
_computing_data_collection 'CrystalClear (Rigaku Inc., 2007)'
_computing_data_reduction 'CrystalClear (Rigaku Inc., 2007)'
_computing_molecular_graphics 'Olex2 (Dolomanov et al., 2009)'
_computing_publication_material 'Olex2 (Dolomanov et al., 2009)'
_computing_structure_refinement 'ShelXL (Sheldrick, 2015)'
_computing_structure_solution
;
????
;
_diffrn_ambient_temperature 173.1500
_diffrn_detector_area_resol_mean 28.5714
_diffrn_measured_fraction_theta_full 0.998
_diffrn_measured_fraction_theta_max 0.998
_diffrn_measurement_details
;
scan:
	Number of images: 360
	           Slice: -110.0000 - 70.0000
	     Image width: 0.5000
	        Exp time: 5.0000
	   Rotation axis: Omega
	           Omega: 0.0000
	             Chi: 45.0000
	             Phi: 90.0000
	             XTD: 39.9737
	          2theta: -19.8357
scan:
	Number of images: 360
	           Slice: -110.0000 - 70.0000
	     Image width: 0.5000
	        Exp time: 5.0000
	   Rotation axis: Omega
	           Omega: 0.0000
	             Chi: 45.0000
	             Phi: 180.2700
	             XTD: 39.9737
	          2theta: -19.8357
scan:
	Number of images: 328
	           Slice: -110.0000 - 54.0000
	     Image width: 0.5000
	        Exp time: 5.0000
	   Rotation axis: Omega
	           Omega: 0.0000
	             Chi: 45.0000
	             Phi: 0.0000
	             XTD: 39.9737
	          2theta: -19.8357
;
_diffrn_measurement_device
;
Saturn724+ (2x2 bin mode)
;
_diffrn_measurement_device_details
;
AFC10: Fixed Chi 2 circle
;
_diffrn_measurement_device_type 'Bruker P4'
_diffrn_measurement_method dtprofit.ref
_diffrn_orient_matrix_type d*Trek
_diffrn_orient_matrix_UB_11 -0.0181
_diffrn_orient_matrix_UB_12 -0.0147
_diffrn_orient_matrix_UB_13 -0.0178
_diffrn_orient_matrix_UB_21 0.0634
_diffrn_orient_matrix_UB_22 0.0283
_diffrn_orient_matrix_UB_23 -0.0882
_diffrn_orient_matrix_UB_31 0.0227
_diffrn_orient_matrix_UB_32 -0.0493
_diffrn_orient_matrix_UB_33 0.0005
_diffrn_radiation_detector CCD
_diffrn_radiation_monochromator Confocal
_diffrn_radiation_type MoK\a
_diffrn_radiation_wavelength 0.71073
_diffrn_reflns_av_R_equivalents 0.0673
_diffrn_reflns_av_unetI/netI 0.0425
_diffrn_reflns_limit_h_max 44
_diffrn_reflns_limit_h_min -44
_diffrn_reflns_limit_k_max 11
_diffrn_reflns_limit_k_min -11
_diffrn_reflns_limit_l_max 24
_diffrn_reflns_limit_l_min -24
_diffrn_reflns_number 36304
_diffrn_reflns_theta_full 27.48
_diffrn_reflns_theta_max 27.48
_diffrn_reflns_theta_min 2.21
_diffrn_source 'Rotating Anode'
_diffrn_source_current 24.0000
_diffrn_source_power 1.2000
_diffrn_source_voltage 50.0000
_exptl_absorpt_coefficient_mu 0.127
_exptl_absorpt_correction_T_max 1.0000
_exptl_absorpt_correction_T_min 0.8518
_exptl_absorpt_correction_type multi-scan
_exptl_crystal_colour red
_exptl_crystal_colour_primary red
_exptl_crystal_density_diffrn 1.181
_exptl_crystal_density_method 'not measured'
_exptl_crystal_description block
_exptl_crystal_F_000 2160
_exptl_crystal_size_max 0.127
_exptl_crystal_size_mid 0.115
_exptl_crystal_size_min 0.061
_refine_diff_density_max 0.337
_refine_diff_density_min -0.268
_refine_diff_density_rms 0.050
_refine_ls_extinction_method none
_refine_ls_goodness_of_fit_ref 1.223
_refine_ls_hydrogen_treatment constr
_refine_ls_matrix_type full
_refine_ls_number_parameters 331
_refine_ls_number_reflns 6542
_refine_ls_number_restraints 0
_refine_ls_restrained_S_all 1.223
_refine_ls_R_factor_all 0.0743
_refine_ls_R_factor_gt 0.0702
_refine_ls_shift/su_max 0.000
_refine_ls_shift/su_mean 0.000
_refine_ls_structure_factor_coef Fsqd
_refine_ls_weighting_details 'calc w=1/[\s^2^(Fo^2^)+(0.0361P)^2^+9.8606P] where P=(Fo^2^+2Fc^2^)/3'
_refine_ls_weighting_scheme calc
_refine_ls_wR_factor_gt 0.1418
_refine_ls_wR_factor_ref 0.1437
_reflns_number_gt 6259
_reflns_number_total 6542
_reflns_threshold_expression >2sigma(I)
_cod_data_source_file c6qi00177g2.cif
_cod_data_source_block C5
_cod_database_code 4349497
_diffrn_number_total 6965
_olex2_refinement_description
;
1. Fixed Uiso
 At 1.2 times of:
  All C(H) groups, All C(H,H) groups
 At 1.5 times of:
  All C(H,H,H) groups
2.a Secondary CH2 refined with riding coordinates:
 C4(H4A,H4B), C5(H5A,H5B), C13(H13A,H13B), C6(H6A,H6B), C14(H14A,H14B)
2.b Aromatic/amide H refined with riding coordinates:
 C23(H23), C25(H25), C24(H24), C16(H16), C9(H9), C17(H17), C26(H26), C8(H8)
2.c Idealised Me refined as rotating group:
 C30(H30A,H30B,H30C), C27(H27A,H27B,H27C), C28(H28A,H28B,H28C), C29(H29A,H29B,
 H29C), C12(H12A,H12B,H12C), C20(H20A,H20B,H20C)
;
_olex2_submission_special_instructions 'No special instructions were received'

loop_
_space_group_symop_id
_space_group_symop_operation_xyz
1 'x, y, z'
2 '-x, y, -z+1/2'
3 'x+1/2, y+1/2, z'
4 '-x+1/2, y+1/2, -z+1/2'
5 '-x, -y, -z'
6 'x, -y, z-1/2'
7 '-x+1/2, -y+1/2, -z'
8 'x+1/2, -y+1/2, z-1/2'

loop_
_atom_site_label
_atom_site_type_symbol
_atom_site_fract_x
_atom_site_fract_y
_atom_site_fract_z
_atom_site_U_iso_or_equiv
_atom_site_adp_type
_atom_site_occupancy
_atom_site_calc_flag
_atom_site_refinement_flags_posn
Al2 Al 0.13886(2) 0.32526(8) 0.20115(4) 0.02634(16) Uani 1 d .
Al1 Al 0.08455(2) 0.21533(8) -0.08464(4) 0.02838(17) Uani 1 d .
N1 N 0.12737(5) 0.1658(2) -0.00959(9) 0.0247(4) Uani 1 d .
N3 N 0.05956(5) 0.0376(2) -0.05146(10) 0.0272(4) Uani 1 d .
N2 N 0.16947(5) 0.2525(2) 0.13909(9) 0.0240(4) Uani 1 d .
N4 N 0.15862(6) 0.1469(2) 0.26125(10) 0.0270(4) Uani 1 d .
C4 C 0.21342(7) 0.0392(3) 0.12084(12) 0.0277(5) Uani 1 d .
H4A H 0.2108 0.0528 0.0689 0.033 Uiso 1 calc R
H4B H 0.2349 0.1019 0.1448 0.033 Uiso 1 calc R
C3 C 0.17514(6) 0.0889(2) 0.14414(11) 0.0235(4) Uani 1 d .
C11 C 0.17978(6) 0.0558(2) 0.22553(11) 0.0250(4) Uani 1 d .
C22 C 0.17621(6) 0.3218(2) 0.07516(11) 0.0241(4) Uani 1 d .
C1 C 0.12061(6) 0.0477(2) 0.03522(11) 0.0230(4) Uani 1 d .
C21 C 0.15758(6) 0.2737(2) 0.00522(11) 0.0237(4) Uani 1 d .
C15 C 0.07443(7) -0.1733(3) 0.02839(12) 0.0281(5) Uani 1 d .
C19 C 0.08386(6) -0.0328(3) 0.00360(11) 0.0247(4) Uani 1 d .
C2 C 0.14008(6) 0.0013(2) 0.10147(11) 0.0242(4) Uani 1 d .
C7 C 0.20355(7) -0.0574(3) 0.26071(13) 0.0306(5) Uani 1 d .
C23 C 0.20130(7) 0.4453(3) 0.08102(12) 0.0284(5) Uani 1 d .
H23 H 0.2129 0.4790 0.1270 0.034 Uiso 1 calc R
C30 C 0.15869(8) 0.5132(3) 0.24895(13) 0.0362(6) Uani 1 d .
H30A H 0.1835 0.4951 0.2805 0.054 Uiso 1 calc GR
H30B H 0.1403 0.5504 0.2769 0.054 Uiso 1 calc GR
H30C H 0.1620 0.5860 0.2129 0.054 Uiso 1 calc GR
C25 C 0.19290(7) 0.4684(3) -0.04753(12) 0.0318(5) Uani 1 d .
H25 H 0.1987 0.5150 -0.0885 0.038 Uiso 1 calc R
C5 C 0.22287(7) -0.1254(3) 0.14008(13) 0.0330(5) Uani 1 d .
H5A H 0.2014 -0.1880 0.1159 0.040 Uiso 1 calc R
H5B H 0.2464 -0.1543 0.1226 0.040 Uiso 1 calc R
C13 C 0.12429(7) -0.1304(3) 0.13866(12) 0.0306(5) Uani 1 d .
H13A H 0.1458 -0.1775 0.1717 0.037 Uiso 1 calc R
H13B H 0.1058 -0.0932 0.1673 0.037 Uiso 1 calc R
C18 C 0.02462(7) -0.0252(3) -0.08181(13) 0.0327(5) Uani 1 d .
C24 C 0.20960(7) 0.5199(3) 0.02084(13) 0.0328(5) Uani 1 d .
H24 H 0.2261 0.6030 0.0264 0.039 Uiso 1 calc R
C16 C 0.03882(7) -0.2363(3) -0.00292(13) 0.0353(5) Uani 1 d .
H16 H 0.0317 -0.3296 0.0127 0.042 Uiso 1 calc R
C9 C 0.18108(8) 0.0114(3) 0.36961(13) 0.0411(6) Uani 1 d .
H9 H 0.1810 -0.0045 0.4186 0.049 Uiso 1 calc R
C27 C 0.08711(8) 0.1767(3) -0.18699(12) 0.0377(6) Uani 1 d .
H27A H 0.1131 0.1981 -0.1948 0.057 Uiso 1 calc GR
H27B H 0.0686 0.2399 -0.2177 0.057 Uiso 1 calc GR
H27C H 0.0809 0.0734 -0.1983 0.057 Uiso 1 calc GR
C17 C 0.01362(7) -0.1611(3) -0.05758(14) 0.0389(6) Uani 1 d .
H17 H -0.0106 -0.2024 -0.0777 0.047 Uiso 1 calc R
C26 C 0.16750(7) 0.3472(3) -0.05473(12) 0.0293(5) Uani 1 d .
H26 H 0.1566 0.3133 -0.1011 0.035 Uiso 1 calc R
C8 C 0.20376(8) -0.0773(3) 0.33437(14) 0.0385(6) Uani 1 d .
H8 H 0.2194 -0.1516 0.3600 0.046 Uiso 1 calc R
C6 C 0.22922(7) -0.1519(3) 0.22207(14) 0.0355(6) Uani 1 d .
H6A H 0.2243 -0.2569 0.2307 0.043 Uiso 1 calc R
H6B H 0.2565 -0.1314 0.2430 0.043 Uiso 1 calc R
C14 C 0.10403(8) -0.2475(3) 0.08577(13) 0.0352(6) Uani 1 d .
H14A H 0.1233 -0.2995 0.0636 0.042 Uiso 1 calc R
H14B H 0.0912 -0.3208 0.1114 0.042 Uiso 1 calc R
C10 C 0.15831(7) 0.1243(3) 0.33241(12) 0.0335(5) Uani 1 d .
C28 C 0.05928(9) 0.4023(3) -0.06296(17) 0.0501(7) Uani 1 d .
H28A H 0.0520 0.3944 -0.0163 0.075 Uiso 1 calc GR
H28B H 0.0362 0.4196 -0.0994 0.075 Uiso 1 calc GR
H28C H 0.0772 0.4844 -0.0626 0.075 Uiso 1 calc GR
C29 C 0.08170(8) 0.3067(4) 0.17083(17) 0.0520(8) Uani 1 d .
H29A H 0.0729 0.3696 0.1294 0.078 Uiso 1 calc GR
H29B H 0.0692 0.3371 0.2099 0.078 Uiso 1 calc GR
H29C H 0.0750 0.2042 0.1583 0.078 Uiso 1 calc GR
C12 C 0.13228(9) 0.2221(3) 0.36756(14) 0.0457(7) Uani 1 d .
H12A H 0.1368 0.3254 0.3573 0.069 Uiso 1 calc GR
H12B H 0.1380 0.2062 0.4191 0.069 Uiso 1 calc GR
H12C H 0.1053 0.1974 0.3488 0.069 Uiso 1 calc GR
C20 C -0.00090(8) 0.0598(4) -0.14202(14) 0.0451(7) Uani 1 d .
H20A H -0.0022 0.1632 -0.1283 0.068 Uiso 1 calc GR
H20B H -0.0268 0.0176 -0.1510 0.068 Uiso 1 calc GR
H20C H 0.0100 0.0529 -0.1853 0.068 Uiso 1 calc GR

loop_
_atom_site_aniso_label
_atom_site_aniso_U_11
_atom_site_aniso_U_22
_atom_site_aniso_U_33
_atom_site_aniso_U_23
_atom_site_aniso_U_13
_atom_site_aniso_U_12
Al2 0.0275(3) 0.0282(4) 0.0225(3) -0.0026(3) 0.0026(3) -0.0008(3)
Al1 0.0312(4) 0.0308(4) 0.0211(3) 0.0001(3) -0.0001(3) -0.0002(3)
N1 0.0284(10) 0.0271(10) 0.0177(8) 0.0001(7) 0.0021(7) -0.0043(7)
N3 0.0246(9) 0.0344(11) 0.0217(9) -0.0050(8) 0.0024(7) -0.0030(8)
N2 0.0312(10) 0.0202(9) 0.0196(8) 0.0001(7) 0.0019(7) -0.0024(7)
N4 0.0297(10) 0.0298(10) 0.0206(9) -0.0010(7) 0.0030(7) -0.0082(8)
C4 0.0296(11) 0.0262(11) 0.0274(11) -0.0007(9) 0.0058(9) -0.0021(9)
C3 0.0268(11) 0.0219(10) 0.0205(10) 0.0004(8) 0.0012(8) -0.0027(8)
C11 0.0263(11) 0.0254(11) 0.0217(10) 0.0007(8) 0.0007(8) -0.0074(8)
C22 0.0264(11) 0.0228(10) 0.0221(10) -0.0003(8) 0.0021(8) -0.0003(8)
C1 0.0249(10) 0.0229(10) 0.0211(10) -0.0034(8) 0.0044(8) -0.0027(8)
C21 0.0256(10) 0.0232(10) 0.0219(10) -0.0007(8) 0.0032(8) -0.0005(8)
C15 0.0293(11) 0.0281(11) 0.0264(11) -0.0050(9) 0.0041(9) -0.0060(9)
C19 0.0252(11) 0.0292(11) 0.0199(10) -0.0053(8) 0.0048(8) -0.0019(9)
C2 0.0254(11) 0.0239(11) 0.0229(10) -0.0016(8) 0.0031(8) -0.0027(8)
C7 0.0268(11) 0.0313(12) 0.0300(12) 0.0045(9) -0.0038(9) -0.0075(9)
C23 0.0316(12) 0.0272(12) 0.0242(11) -0.0010(9) -0.0002(9) -0.0041(9)
C30 0.0473(15) 0.0299(13) 0.0307(13) -0.0039(10) 0.0058(11) 0.0024(11)
C25 0.0385(13) 0.0327(13) 0.0250(11) 0.0043(9) 0.0079(10) -0.0053(10)
C5 0.0313(12) 0.0252(12) 0.0417(14) -0.0011(10) 0.0051(10) 0.0005(9)
C13 0.0342(12) 0.0280(12) 0.0271(11) 0.0043(9) -0.0004(9) -0.0072(9)
C18 0.0262(12) 0.0425(14) 0.0277(12) -0.0069(10) 0.0013(9) -0.0055(10)
C24 0.0371(13) 0.0286(12) 0.0318(12) 0.0033(10) 0.0048(10) -0.0084(10)
C16 0.0340(13) 0.0343(13) 0.0370(13) -0.0067(10) 0.0049(10) -0.0108(10)
C9 0.0476(16) 0.0509(16) 0.0221(12) 0.0074(11) -0.0002(10) -0.0152(13)
C27 0.0383(14) 0.0487(16) 0.0238(12) 0.0012(10) -0.0001(10) -0.0067(11)
C17 0.0291(12) 0.0468(15) 0.0383(14) -0.0087(11) -0.0003(10) -0.0108(11)
C26 0.0338(12) 0.0321(12) 0.0211(11) -0.0004(9) 0.0031(9) -0.0043(10)
C8 0.0360(13) 0.0415(15) 0.0329(13) 0.0131(11) -0.0058(10) -0.0092(11)
C6 0.0309(12) 0.0317(13) 0.0408(14) 0.0066(10) -0.0010(10) 0.0004(10)
C14 0.0394(13) 0.0261(12) 0.0370(13) 0.0025(10) -0.0004(10) -0.0095(10)
C10 0.0382(13) 0.0379(13) 0.0240(11) 0.0000(10) 0.0053(10) -0.0145(11)
C28 0.0549(18) 0.0392(16) 0.0529(18) -0.0039(13) 0.0020(14) 0.0091(13)
C29 0.0340(15) 0.066(2) 0.0530(18) -0.0033(15) 0.0007(13) -0.0014(14)
C12 0.0650(19) 0.0454(16) 0.0310(13) -0.0050(12) 0.0198(13) -0.0126(14)
C20 0.0328(14) 0.0636(19) 0.0348(14) 0.0028(13) -0.0040(11) -0.0031(13)

loop_
_atom_type_symbol
_atom_type_description
_atom_type_scat_dispersion_real
_atom_type_scat_dispersion_imag
_atom_type_scat_source
C C 0.0033 0.0016 'International Tables Vol C Tables 4.2.6.8 and 6.1.1.4'
H H 0.0000 0.0000 'International Tables Vol C Tables 4.2.6.8 and 6.1.1.4'
N N 0.0061 0.0033 'International Tables Vol C Tables 4.2.6.8 and 6.1.1.4'
Al Al 0.0645 0.0514 'International Tables Vol C Tables 4.2.6.8 and 6.1.1.4'

loop_
_geom_angle_atom_site_label_1
_geom_angle_atom_site_label_2
_geom_angle_atom_site_label_3
_geom_angle
N2 Al2 N4 84.25(8)
N2 Al2 C30 113.32(10)
N2 Al2 C29 117.48(12)
C30 Al2 N4 111.68(10)
C30 Al2 C29 116.81(13)
C29 Al2 N4 108.40(12)
N1 Al1 N3 84.69(8)
N1 Al1 C27 120.58(10)
N1 Al1 C28 111.23(11)
N3 Al1 C27 105.89(10)
C28 Al1 N3 112.14(12)
C28 Al1 C27 117.15(13)
C1 N1 Al1 115.19(14)
C1 N1 C21 126.89(17)
C21 N1 Al1 115.80(14)
C19 N3 Al1 111.54(14)
C19 N3 C18 120.3(2)
C18 N3 Al1 127.79(16)
C3 N2 Al2 113.24(14)
C22 N2 Al2 126.58(15)
C22 N2 C3 116.56(17)
C11 N4 Al2 110.97(14)
C10 N4 Al2 127.63(17)
C10 N4 C11 120.5(2)
C5 C4 C3 111.45(19)
N2 C3 C4 112.22(18)
N2 C3 C11 104.01(17)
N2 C3 C2 112.81(17)
C11 C3 C4 107.20(18)
C11 C3 C2 110.04(17)
C2 C3 C4 110.23(18)
N4 C11 C3 114.46(19)
N4 C11 C7 121.9(2)
C7 C11 C3 123.6(2)
N2 C22 C21 122.48(19)
C23 C22 N2 118.81(19)
C23 C22 C21 118.7(2)
N1 C1 C19 110.78(18)
C2 C1 N1 132.00(19)
C2 C1 C19 117.13(19)
N1 C21 C22 125.44(19)
C26 C21 N1 116.65(19)
C26 C21 C22 117.7(2)
C19 C15 C14 117.7(2)
C16 C15 C19 118.1(2)
C16 C15 C14 124.2(2)
N3 C19 C1 116.22(19)
N3 C19 C15 121.2(2)
C15 C19 C1 122.6(2)
C1 C2 C3 121.77(19)
C1 C2 C13 119.67(19)
C13 C2 C3 118.20(18)
C11 C7 C8 117.1(2)
C11 C7 C6 121.9(2)
C8 C7 C6 121.0(2)
C24 C23 C22 122.5(2)
C24 C25 C26 119.7(2)
C6 C5 C4 111.6(2)
C14 C13 C2 113.14(19)
N3 C18 C17 120.5(2)
N3 C18 C20 117.3(2)
C17 C18 C20 122.2(2)
C25 C24 C23 118.8(2)
C15 C16 C17 120.2(2)
C8 C9 C10 120.1(2)
C18 C17 C16 119.7(2)
C25 C26 C21 122.5(2)
C9 C8 C7 120.7(2)
C7 C6 C5 114.4(2)
C15 C14 C13 109.6(2)
N4 C10 C9 119.7(2)
N4 C10 C12 117.9(2)
C9 C10 C12 122.4(2)

loop_
_geom_bond_atom_site_label_1
_geom_bond_atom_site_label_2
_geom_bond_distance
Al2 N2 1.839(2)
Al2 N4 1.993(2)
Al2 C30 1.961(3)
Al2 C29 1.963(3)
Al1 N1 1.893(2)
Al1 N3 1.964(2)
Al1 C27 1.970(2)
Al1 C28 1.961(3)
N1 C1 1.394(3)
N1 C21 1.411(3)
N3 C19 1.356(3)
N3 C18 1.358(3)
N2 C3 1.471(3)
N2 C22 1.408(3)
N4 C11 1.356(3)
N4 C10 1.353(3)
C4 C3 1.541(3)
C4 C5 1.531(3)
C3 C11 1.534(3)
C3 C2 1.536(3)
C11 C7 1.387(3)
C22 C21 1.414(3)
C22 C23 1.395(3)
C1 C19 1.485(3)
C1 C2 1.361(3)
C21 C26 1.401(3)
C15 C19 1.396(3)
C15 C16 1.382(3)
C15 C14 1.493(3)
C2 C13 1.520(3)
C7 C8 1.393(3)
C7 C6 1.509(4)
C23 C24 1.388(3)
C25 C24 1.381(3)
C25 C26 1.384(3)
C5 C6 1.530(3)
C13 C14 1.516(3)
C18 C17 1.372(4)
C18 C20 1.500(3)
C16 C17 1.387(4)
C9 C8 1.372(4)
C9 C10 1.383(4)
C10 C12 1.497(4)
